data_4125311
loop_
_publ_author_name
'Ting, Chi P.'
'Xu, Gong'
'Zeng, Xianhuang'
'Maimone, Thomas J.'

_publ_section_title
;
 Annulative Methods Enable a Total Synthesis of the Complex Meroterpene
 Berkeleyone A.
;
_journal_issue 45
_journal_name_full 'Journal of the American Chemical Society'
_journal_page_first 14868
_journal_page_last 14871
_journal_paper_doi 10.1021/jacs.6b10397
_journal_volume 138
_journal_year 2016
_chemical_formula_sum 'C11 H16 O3'
_chemical_formula_weight 196.24
_chemical_name_common Cpting-07262-Pure1
_chemical_name_systematic maimone76
_space_group.centring_type P

_space_group_crystal_system orthorhombic
_space_group_IT_number 60
_space_group_name_Hall '-P 2n 2ab'
_space_group_name_H-M_alt 'P b c n'
_symmetry_space_group_name_Hall '-P 2n 2ab'
_symmetry_space_group_name_H-M 'P b c n'
_atom_sites_solution_hydrogens geom
_atom_sites_solution_primary iterative
_atom_sites_solution_secondary difmap
_audit_creation_method SHELXL-2014/7
_cell_angle_alpha 90
_cell_angle_beta 90
_cell_angle_gamma 90
_cell_formula_units_Z 8
_cell_length_a 11.4542(9)
_cell_length_b 18.7790(15)
_cell_length_c 9.4302(7)
_cell_measurement_reflns_used 9777
_cell_measurement_temperature 100(2)
_cell_measurement_theta_max 68.29
_cell_measurement_theta_min 3.86
_cell_volume 2028.4(3)
_computing_cell_refinement 'Bruker SAINT'
_computing_data_collection 'Bruker APEX2'
_computing_data_reduction 'Bruker SAINT'
_computing_molecular_graphics ORTEP-32
_computing_publication_material WinGX
_computing_structure_refinement SHELXL-2014
_computing_structure_solution SHELXT-2014
_diffrn_ambient_temperature 100(2)
_diffrn_detector_area_resol_mean 8.366
_diffrn_measured_fraction_theta_full 0.999
_diffrn_measured_fraction_theta_max 0.999
_diffrn_measurement_device_type 'Bruker APEX-II CCD'
_diffrn_measurement_method '\f and \w scans'
_diffrn_radiation_type CuK\a
_diffrn_radiation_wavelength 1.54178
_diffrn_reflns_av_R_equivalents 0.0308
_diffrn_reflns_av_unetI/netI 0.0110
_diffrn_reflns_Laue_measured_fraction_full 0.999
_diffrn_reflns_Laue_measured_fraction_max 0.999
_diffrn_reflns_limit_h_max 13
_diffrn_reflns_limit_h_min -12
_diffrn_reflns_limit_k_max 22
_diffrn_reflns_limit_k_min -22
_diffrn_reflns_limit_l_max 11
_diffrn_reflns_limit_l_min -10
_diffrn_reflns_number 38424
_diffrn_reflns_point_group_measured_fraction_full 0.999
_diffrn_reflns_point_group_measured_fraction_max 0.999
_diffrn_reflns_theta_full 67.000
_diffrn_reflns_theta_max 68.365
_diffrn_reflns_theta_min 4.522
_diffrn_source 'microfocus rotating anode'
_exptl_absorpt_coefficient_mu 0.754
_exptl_absorpt_correction_T_max 0.929
_exptl_absorpt_correction_T_min 0.858
_exptl_absorpt_correction_type multi-scan
_exptl_absorpt_process_details SADABS
_exptl_crystal_colour colorless
_exptl_crystal_density_diffrn 1.285
_exptl_crystal_description prism
_exptl_crystal_F_000 848
_exptl_crystal_size_max 0.070
_exptl_crystal_size_mid 0.050
_exptl_crystal_size_min 0.040
_refine_diff_density_max 0.282
_refine_diff_density_min -0.175
_refine_diff_density_rms 0.037
_refine_ls_extinction_method none
_refine_ls_goodness_of_fit_ref 1.076
_refine_ls_hydrogen_treatment constr
_refine_ls_matrix_type full
_refine_ls_number_parameters 128
_refine_ls_number_reflns 1871
_refine_ls_number_restraints 0
_refine_ls_restrained_S_all 1.076
_refine_ls_R_factor_all 0.0343
_refine_ls_R_factor_gt 0.0336
_refine_ls_shift/su_max 0.001
_refine_ls_shift/su_mean 0.000
_refine_ls_structure_factor_coef Fsqd
_refine_ls_weighting_details 'w=1/[\s^2^(Fo^2^)+(0.0478P)^2^+0.7766P] where P=(Fo^2^+2Fc^2^)/3'
_refine_ls_weighting_scheme calc
_refine_ls_wR_factor_gt 0.0903
_refine_ls_wR_factor_ref 0.0911
_reflns_Friedel_coverage 0.000
_reflns_number_gt 1815
_reflns_number_total 1871
_reflns_threshold_expression 'I > 2\s(I)'
_cod_data_source_file ja6b10397_si_003.cif
_cod_data_source_block maimone76
_cod_depositor_comments
;Adding full bibliography for 4125309--4125312.cif.

The following automatic conversions were performed:

'_space_group.centring_type' value 'primitive' was replaced with the
value 'P' as specified in the replacement file
'/home/antanas/src/cod-tools/trunk/data/replacement-values/replacement_values.lst'.

Automatic conversion script
Id: cif_fix_values 5642 2017-10-24 12:04:52Z antanas 
;
_cod_database_code 4125311
_shelx_shelxl_version_number 2014/7
_shelx_space_group_comment
; 
The symmetry employed for this shelxl refinement is uniquely defined 
by the following loop, which should always be used as a source of 
symmetry information in preference to the above space-group names. 
They are only intended as comments. 
;
_shelx_estimated_absorpt_t_min 0.949
_shelx_estimated_absorpt_t_max 0.970

loop_
_space_group_symop_operation_xyz
'x, y, z'
'-x+1/2, -y+1/2, z+1/2'
'-x, y, -z+1/2'
'x+1/2, -y+1/2, -z'
'-x, -y, -z'
'x-1/2, y-1/2, -z-1/2'
'x, -y, z-1/2'
'-x-1/2, y-1/2, z'

loop_
_atom_site_label
_atom_site_type_symbol
_atom_site_fract_x
_atom_site_fract_y
_atom_site_fract_z
_atom_site_U_iso_or_equiv
_atom_site_adp_type
_atom_site_occupancy
_atom_site_site_symmetry_order
_atom_site_calc_flag
_atom_site_refinement_flags_posn
_atom_site_refinement_flags_adp
C1 C 0.79790(10) 0.41217(6) 0.53570(11) 0.0186(3) Uani 1 1 d . .
C2 C 0.82570(11) 0.33430(6) 0.57278(13) 0.0266(3) Uani 1 1 d . .
H2A H 0.8272 0.3065 0.4835 0.032 Uiso 1 1 calc R U
H2B H 0.9053 0.3325 0.6136 0.032 Uiso 1 1 calc R U
C3 C 0.74233(13) 0.29714(7) 0.67609(15) 0.0369(3) Uani 1 1 d . .
H3A H 0.7859 0.2599 0.7283 0.044 Uiso 1 1 calc R U
H3B H 0.7141 0.3324 0.7463 0.044 Uiso 1 1 calc R U
C4 C 0.63704(14) 0.26291(7) 0.60338(18) 0.0423(4) Uani 1 1 d . .
H4A H 0.6662 0.2315 0.5269 0.051 Uiso 1 1 calc R U
H4B H 0.5968 0.2323 0.6735 0.051 Uiso 1 1 calc R U
C5 C 0.54720(12) 0.31347(7) 0.53956(16) 0.0364(3) Uani 1 1 d . .
H5A H 0.5036 0.3363 0.6180 0.044 Uiso 1 1 calc R U
H5B H 0.4907 0.2851 0.4838 0.044 Uiso 1 1 calc R U
C6 C 0.59647(10) 0.37191(6) 0.44412(13) 0.0250(3) Uani 1 1 d . .
H6A H 0.5315 0.3959 0.3941 0.030 Uiso 1 1 calc R U
H6B H 0.6480 0.3502 0.3718 0.030 Uiso 1 1 calc R U
C7 C 0.66580(9) 0.42710(6) 0.52897(11) 0.0185(3) Uani 1 1 d . .
H7 H 0.6357 0.4259 0.6285 0.022 Uiso 1 1 calc R U
C8 C 0.65164(9) 0.50270(6) 0.47549(11) 0.0181(2) Uani 1 1 d . .
C9 C 0.71229(10) 0.55876(6) 0.56539(12) 0.0201(3) Uani 1 1 d . .
H9A H 0.7098 0.6051 0.5154 0.024 Uiso 1 1 calc R U
H9B H 0.6700 0.5642 0.6563 0.024 Uiso 1 1 calc R U
C10 C 0.83748(10) 0.53912(6) 0.59502(12) 0.0196(3) Uani 1 1 d . .
C11 C 0.85717(10) 0.46336(6) 0.64086(12) 0.0208(3) Uani 1 1 d . .
H11A H 0.8245 0.4561 0.7370 0.025 Uiso 1 1 calc R U
H11B H 0.9420 0.4533 0.6446 0.025 Uiso 1 1 calc R U
O1 O 0.84027(7) 0.42842(4) 0.39601(8) 0.0211(2) Uani 1 1 d . .
H1 H 0.9133 0.4244 0.3944 0.032 Uiso 1 1 calc R U
O2 O 0.59718(7) 0.51908(4) 0.37057(8) 0.0247(2) Uani 1 1 d . .
O3 O 0.91587(7) 0.58173(4) 0.57746(9) 0.0268(2) Uani 1 1 d . .

loop_
_atom_site_aniso_label
_atom_site_aniso_U_11
_atom_site_aniso_U_22
_atom_site_aniso_U_33
_atom_site_aniso_U_23
_atom_site_aniso_U_13
_atom_site_aniso_U_12
C1 0.0186(5) 0.0206(5) 0.0165(5) 0.0001(4) 0.0004(4) 0.0020(4)
C2 0.0302(6) 0.0219(6) 0.0275(6) 0.0003(5) 0.0005(5) 0.0069(5)
C3 0.0529(8) 0.0242(6) 0.0335(7) 0.0081(5) 0.0083(6) 0.0079(6)
C4 0.0544(9) 0.0216(6) 0.0508(9) 0.0018(6) 0.0184(7) -0.0068(6)
C5 0.0351(7) 0.0272(6) 0.0468(8) -0.0083(6) 0.0114(6) -0.0116(5)
C6 0.0210(6) 0.0252(6) 0.0287(6) -0.0074(5) 0.0016(5) -0.0030(5)
C7 0.0169(5) 0.0207(5) 0.0178(5) -0.0013(4) 0.0019(4) -0.0006(4)
C8 0.0119(5) 0.0244(5) 0.0181(5) -0.0009(4) 0.0035(4) 0.0014(4)
C9 0.0178(6) 0.0188(5) 0.0236(6) -0.0001(4) 0.0000(4) 0.0017(4)
C10 0.0178(6) 0.0236(6) 0.0175(5) -0.0051(4) 0.0008(4) -0.0002(4)
C11 0.0172(5) 0.0252(6) 0.0199(6) -0.0021(4) -0.0032(4) 0.0034(4)
O1 0.0159(4) 0.0291(4) 0.0183(4) 0.0004(3) 0.0023(3) 0.0023(3)
O2 0.0209(4) 0.0323(5) 0.0209(4) 0.0013(3) -0.0026(3) 0.0040(3)
O3 0.0191(4) 0.0273(4) 0.0340(5) -0.0053(3) 0.0030(3) -0.0037(3)

loop_
_atom_type_symbol
_atom_type_description
_atom_type_scat_dispersion_real
_atom_type_scat_dispersion_imag
_atom_type_scat_source
C C 0.0181 0.0091 'International Tables Vol C Tables 4.2.6.8 and 6.1.1.4'
H H 0.0000 0.0000 'International Tables Vol C Tables 4.2.6.8 and 6.1.1.4'
O O 0.0492 0.0322 'International Tables Vol C Tables 4.2.6.8 and 6.1.1.4'

loop_
_geom_angle_atom_site_label_1
_geom_angle_atom_site_label_2
_geom_angle_atom_site_label_3
_geom_angle
O1 C1 C2 109.92(9)
O1 C1 C11 108.01(9)
C2 C1 C11 110.87(9)
O1 C1 C7 104.80(8)
C2 C1 C7 112.71(9)
C11 C1 C7 110.26(9)
C3 C2 C1 116.67(10)
C3 C2 H2A 108.1
C1 C2 H2A 108.1
C3 C2 H2B 108.1
C1 C2 H2B 108.1
H2A C2 H2B 107.3
C4 C3 C2 113.44(12)
C4 C3 H3A 108.9
C2 C3 H3A 108.9
C4 C3 H3B 108.9
C2 C3 H3B 108.9
H3A C3 H3B 107.7
C5 C4 C3 116.61(11)
C5 C4 H4A 108.1
C3 C4 H4A 108.1
C5 C4 H4B 108.1
C3 C4 H4B 108.1
H4A C4 H4B 107.3
C4 C5 C6 115.51(11)
C4 C5 H5A 108.4
C6 C5 H5A 108.4
C4 C5 H5B 108.4
C6 C5 H5B 108.4
H5A C5 H5B 107.5
C5 C6 C7 111.71(10)
C5 C6 H6A 109.3
C7 C6 H6A 109.3
C5 C6 H6B 109.3
C7 C6 H6B 109.3
H6A C6 H6B 107.9
C8 C7 C6 113.87(9)
C8 C7 C1 106.82(9)
C6 C7 C1 114.06(9)
C8 C7 H7 107.2
C6 C7 H7 107.2
C1 C7 H7 107.2
O2 C8 C7 124.45(10)
O2 C8 C9 121.07(10)
C7 C8 C9 114.49(9)
C10 C9 C8 111.65(9)
C10 C9 H9A 109.3
C8 C9 H9A 109.3
C10 C9 H9B 109.3
C8 C9 H9B 109.3
H9A C9 H9B 108.0
O3 C10 C11 123.50(10)
O3 C10 C9 121.14(10)
C11 C10 C9 115.31(9)
C10 C11 C1 109.85(9)
C10 C11 H11A 109.7
C1 C11 H11A 109.7
C10 C11 H11B 109.7
C1 C11 H11B 109.7
H11A C11 H11B 108.2
C1 O1 H1 109.5

loop_
_geom_bond_atom_site_label_1
_geom_bond_atom_site_label_2
_geom_bond_distance
C1 O1 1.4367(13)
C1 C2 1.5368(15)
C1 C11 1.5390(15)
C1 C7 1.5402(15)
C2 C3 1.5323(18)
C2 H2A 0.9900
C2 H2B 0.9900
C3 C4 1.529(2)
C3 H3A 0.9900
C3 H3B 0.9900
C4 C5 1.524(2)
C4 H4A 0.9900
C4 H4B 0.9900
C5 C6 1.5275(18)
C5 H5A 0.9900
C5 H5B 0.9900
C6 C7 1.5313(15)
C6 H6A 0.9900
C6 H6B 0.9900
C7 C8 1.5154(15)
C7 H7 1.0000
C8 O2 1.2094(14)
C8 C9 1.5197(15)
C9 C10 1.5069(15)
C9 H9A 0.9900
C9 H9B 0.9900
C10 O3 1.2140(14)
C10 C11 1.5040(16)
C11 H11A 0.9900
C11 H11B 0.9900
O1 H1 0.8400
